data_4068091
loop_
_publ_author_name
'Banerjee, Dipshikha'
'Besnard, C\'eline'
'K\"undig, E. Peter'

_publ_section_title
;
 Chiral N-Heterocyclic Carbene Borane Complexes: Synthesis and Structural
 Analysis
;
_journal_issue 2
_journal_name_full Organometallics
_journal_page_first 709
_journal_paper_doi 10.1021/om201087n
_journal_volume 31
_journal_year 2012
_chemical_absolute_configuration unk
_chemical_formula_moiety 'C27 H39 B N2'
_chemical_formula_sum 'C27 H39 B N2'
_chemical_formula_weight 402.41
_chemical_name_systematic
;
 ? 
;
_space_group_crystal_system monoclinic
_space_group_IT_number 5
_space_group_name_Hall 'C 2y'
_space_group_name_H-M_alt 'C 1 2 1'
_symmetry_space_group_name_Hall 'C 2y'
_symmetry_space_group_name_H-M 'C 1 2 1'
_atom_sites_solution_hydrogens geom
_atom_sites_solution_primary direct
_atom_sites_solution_secondary difmap
_audit_creation_date 2011-03-15
_audit_creation_method
;
  Olex2 1.1-beta
  (compiled 2010.12.31 svn.r1581, GUI svn.r3426)
;
_cell_angle_alpha 90.00
_cell_angle_beta 110.669(3)
_cell_angle_gamma 90.00
_cell_formula_units_Z 12
_cell_length_a 46.4335(19)
_cell_length_b 7.3273(2)
_cell_length_c 23.5143(10)
_cell_measurement_reflns_used 44112
_cell_measurement_temperature 180.0
_cell_measurement_theta_max 27.18
_cell_measurement_theta_min 1.54
_cell_volume 7485.4(5)
_computing_data_collection 'STOE X-AREA'
_computing_molecular_graphics
;
O. V. Dolomanov, L. J. Bourhis, R. J. Gildea, J. A. K. Howard and H. Puschmann,
OLEX2: a complete structure solution, refinement and analysis program.
J. Appl. Cryst. (2009). 42, 339-341.
;
_computing_publication_material
;
O. V. Dolomanov, L. J. Bourhis, R. J. Gildea, J. A. K. Howard and H. Puschmann,
OLEX2: a complete structure solution, refinement and analysis program.
J. Appl. Cryst. (2009). 42, 339-341.
;
_computing_structure_refinement 'SHELXL-97 (Sheldrick, 2008)'
_computing_structure_solution 'SUPERFLIP : Palatinus, L. & Chapuis, G. (2007). J. Appl. Cryst. 40, 786-790.'
_diffrn_ambient_temperature 180.0
_diffrn_detector 'image plate (34 cm diameter)'
_diffrn_detector_area_resol_mean 6.67
_diffrn_detector_type STOE
_diffrn_measured_fraction_theta_full 0.997
_diffrn_measured_fraction_theta_max 0.997
_diffrn_measurement_device '2-circle goniometer'
_diffrn_measurement_device_type 'STOE IPDS 2'
_diffrn_measurement_method 'rotation method'
_diffrn_radiation_collimation '0.5 mm diameter, monocapillary'
_diffrn_radiation_monochromator 'plane graphite'
_diffrn_radiation_polarisn_norm 0
_diffrn_radiation_type 'Mo K\a'
_diffrn_radiation_wavelength 0.71073
_diffrn_reflns_av_R_equivalents 0.0664
_diffrn_reflns_av_unetI/netI 0.0475
_diffrn_reflns_limit_h_max 55
_diffrn_reflns_limit_h_min -56
_diffrn_reflns_limit_k_max 9
_diffrn_reflns_limit_k_min -9
_diffrn_reflns_limit_l_max 29
_diffrn_reflns_limit_l_min -29
_diffrn_reflns_number 27046
_diffrn_reflns_theta_full 26.00
_diffrn_reflns_theta_max 26.00
_diffrn_reflns_theta_min 1.53
_diffrn_source 'sealed X-ray tube, 12 x 0.4 mm long-fine focus'
_diffrn_source_current 35
_diffrn_source_power 1.93
_diffrn_source_voltage 55
_exptl_absorpt_coefficient_mu 0.061
_exptl_absorpt_correction_type none
_exptl_crystal_colour colourless
_exptl_crystal_colour_primary colourless
_exptl_crystal_density_diffrn 1.071
_exptl_crystal_density_method 'not measured'
_exptl_crystal_description platelet
_exptl_crystal_F_000 2640
_exptl_crystal_size_max 0.5
_exptl_crystal_size_mid 0.283
_exptl_crystal_size_min 0.05
_refine_diff_density_max 0.165
_refine_diff_density_min -0.181
_refine_diff_density_rms 0.028
_refine_ls_abs_structure_details
;
In the absence of significant anomalous scattering Friedel pairs were merged
;
_refine_ls_extinction_method none
_refine_ls_goodness_of_fit_ref 1.057
_refine_ls_hydrogen_treatment mixed
_refine_ls_matrix_type full
_refine_ls_number_parameters 871
_refine_ls_number_reflns 7932
_refine_ls_number_restraints 1
_refine_ls_restrained_S_all 1.057
_refine_ls_R_factor_all 0.0551
_refine_ls_R_factor_gt 0.0464
_refine_ls_shift/su_max 0.001
_refine_ls_shift/su_mean 0.000
_refine_ls_structure_factor_coef Fsqd
_refine_ls_weighting_details 'calc w=1/[\s^2^(Fo^2^)+(0.0512P)^2^+2.0265P] where P=(Fo^2^+2Fc^2^)/3'
_refine_ls_weighting_scheme calc
_refine_ls_wR_factor_gt 0.1060
_refine_ls_wR_factor_ref 0.1098
_reflns_number_gt 6997
_reflns_number_total 7932
_reflns_threshold_expression >2sigma(I)
_cod_data_source_file om201087n_si_002.cif
_cod_data_source_block db5064
_cod_database_code 4068091

loop_
_space_group_symop_id
_space_group_symop_operation_xyz
1 'x, y, z'
2 '-x, y, -z'
3 'x+1/2, y+1/2, z'
4 '-x+1/2, y+1/2, -z'

loop_
_atom_site_label
_atom_site_type_symbol
_atom_site_fract_x
_atom_site_fract_y
_atom_site_fract_z
_atom_site_U_iso_or_equiv
_atom_site_adp_type
_atom_site_occupancy
_atom_site_symmetry_multiplicity
_atom_site_calc_flag
_atom_site_refinement_flags
N6B N 0.67504(5) -0.0248(3) 0.53205(8) 0.0303(4) Uani 1 1 d .
N6A N 0.67001(4) 0.7754(3) 0.03100(8) 0.0296(4) Uani 1 1 d .
C21A C 0.67741(6) 0.5364(4) 0.24159(11) 0.0416(6) Uani 1 1 d .
H21A H 0.6575 0.4944 0.2174 0.050 Uiso 1 1 calc R
C7A C 0.67119(5) 0.8461(3) -0.02740(9) 0.0314(5) Uani 1 1 d .
H7A H 0.6764 0.9786 -0.0200 0.047 Uiso 1 1 calc R
N3B N 0.67274(5) -0.0195(3) 0.62214(8) 0.0311(4) Uani 1 1 d .
C7C C 0.49897(6) 0.4140(4) 0.14543(10) 0.0336(5) Uani 1 1 d .
H7C H 0.5033 0.5480 0.1469 0.050 Uiso 1 1 calc R
N6C N 0.49673(5) 0.3699(3) 0.20536(9) 0.0344(5) Uani 1 1 d .
N3A N 0.66773(4) 0.7730(3) 0.12093(8) 0.0274(4) Uani 1 1 d .
C19B C 0.66870(6) 0.0515(3) 0.67764(10) 0.0327(5) Uani 1 1 d .
H19B H 0.6647 0.1850 0.6700 0.049 Uiso 1 1 calc R
N3C N 0.49646(5) 0.4046(3) 0.29609(9) 0.0381(5) Uani 1 1 d .
C7B C 0.67506(5) 0.0409(3) 0.47226(9) 0.0287(5) Uani 1 1 d .
H7B H 0.6801 0.1739 0.4780 0.043 Uiso 1 1 calc R
C20A C 0.68674(5) 0.7104(3) 0.23090(10) 0.0308(5) Uani 1 1 d .
C19C C 0.49659(6) 0.4964(4) 0.35223(10) 0.0408(6) Uani 1 1 d .
H19 H 0.4935 0.6289 0.3416 0.061 Uiso 1 1 calc R
C19A C 0.66654(5) 0.8329(3) 0.18049(9) 0.0300(5) Uani 1 1 d .
H19A H 0.6769 0.9548 0.1883 0.045 Uiso 1 1 calc R
C8B C 0.64271(5) 0.0314(3) 0.42444(10) 0.0290(5) Uani 1 1 d .
C8A C 0.63939(6) 0.8415(3) -0.07729(10) 0.0331(5) Uani 1 1 d .
C5B C 0.67399(7) -0.2036(3) 0.54980(11) 0.0397(6) Uani 1 1 d .
H5B H 0.6741 -0.3093 0.5265 0.048 Uiso 1 1 calc R
C13C C 0.45400(6) 0.5370(4) 0.05587(11) 0.0416(6) Uani 1 1 d .
C8C C 0.46781(5) 0.3900(4) 0.09421(10) 0.0335(5) Uani 1 1 d .
C22A C 0.69624(8) 0.4243(4) 0.28613(12) 0.0492(7) Uani 1 1 d .
H22A H 0.6892 0.3071 0.2926 0.059 Uiso 1 1 calc R
C27B C 0.63894(6) -0.0252(5) 0.68602(12) 0.0458(6) Uani 1 1 d .
C23A C 0.72515(7) 0.4814(4) 0.32119(11) 0.0477(7) Uani 1 1 d .
H23A H 0.7384 0.4033 0.3514 0.057 Uiso 1 1 calc R
C2B C 0.67457(5) 0.0885(3) 0.57687(10) 0.0288(5) Uani 1 1 d .
C25A C 0.71629(5) 0.7692(3) 0.26738(10) 0.0319(5) Uani 1 1 d .
C21B C 0.71538(6) -0.1204(4) 0.74580(11) 0.0345(5) Uani 1 1 d .
H21B H 0.7080 -0.2235 0.7203 0.041 Uiso 1 1 calc R
C16C C 0.55537(7) 0.3459(6) 0.19377(13) 0.0641(10) Uani 1 1 d .
H16A H 0.5572 0.4743 0.2062 0.096 Uiso 1 1 calc R
H16B H 0.5739 0.3087 0.1860 0.096 Uiso 1 1 calc R
H16C H 0.5531 0.2702 0.2263 0.096 Uiso 1 1 calc R
C17A C 0.69289(7) 0.5665(5) -0.06817(15) 0.0582(8) Uani 1 1 d .
H17D H 0.6920 0.4855 -0.0357 0.087 Uiso 1 1 calc R
H17E H 0.7100 0.5296 -0.0810 0.087 Uiso 1 1 calc R
H17F H 0.6735 0.5586 -0.1028 0.087 Uiso 1 1 calc R
C20C C 0.52823(6) 0.4841(5) 0.40200(11) 0.0415(6) Uani 1 1 d .
C4A C 0.66385(5) 0.5952(3) 0.09991(10) 0.0305(5) Uani 1 1 d .
H4A H 0.6608 0.4913 0.1213 0.037 Uiso 1 1 calc R
C14A C 0.64231(10) 1.1819(4) -0.09813(14) 0.0656(10) Uani 1 1 d .
H14D H 0.6610 1.1762 -0.1084 0.098 Uiso 1 1 calc R
H14E H 0.6478 1.2133 -0.0551 0.098 Uiso 1 1 calc R
H14F H 0.6284 1.2752 -0.1231 0.098 Uiso 1 1 calc R
C5A C 0.66517(6) 0.5961(3) 0.04451(10) 0.0316(5) Uani 1 1 d .
H5A H 0.6632 0.4932 0.0188 0.038 Uiso 1 1 calc R
C25B C 0.70952(6) 0.1914(4) 0.77086(11) 0.0368(5) Uani 1 1 d .
C22B C 0.74272(6) -0.1348(4) 0.79469(11) 0.0410(6) Uani 1 1 d .
H22B H 0.7540 -0.2460 0.8024 0.049 Uiso 1 1 calc R
C13A C 0.62656(7) 1.0007(4) -0.10997(11) 0.0453(7) Uani 1 1 d .
C30B C 0.61216(7) -0.0099(6) 0.62551(15) 0.0688(10) Uani 1 1 d .
H30G H 0.6152 -0.0961 0.5963 0.103 Uiso 1 1 calc R
H30H H 0.6112 0.1147 0.6098 0.103 Uiso 1 1 calc R
H30I H 0.5928 -0.0384 0.6317 0.103 Uiso 1 1 calc R
C9C C 0.45221(6) 0.2258(4) 0.08522(12) 0.0399(6) Uani 1 1 d .
H9C H 0.4614 0.1255 0.1108 0.048 Uiso 1 1 calc R
C20B C 0.69827(5) 0.0404(3) 0.73271(10) 0.0301(5) Uani 1 1 d .
C9A C 0.62243(6) 0.6822(4) -0.09149(11) 0.0420(6) Uani 1 1 d .
H9A H 0.6308 0.5745 -0.0693 0.050 Uiso 1 1 calc R
C10B C 0.59682(6) -0.1438(4) 0.36999(12) 0.0409(6) Uani 1 1 d .
H10B H 0.5858 -0.2558 0.3638 0.049 Uiso 1 1 calc R
C4B C 0.67282(7) -0.2009(3) 0.60532(11) 0.0407(6) Uani 1 1 d .
H4B H 0.6722 -0.3042 0.6292 0.049 Uiso 1 1 calc R
C10C C 0.42372(6) 0.2028(5) 0.04017(13) 0.0507(7) Uani 1 1 d .
H10 H 0.4135 0.0883 0.0352 0.061 Uiso 1 1 calc R
C18B C 0.70489(6) 0.0749(4) 0.40378(12) 0.0437(6) Uani 1 1 d .
H18G H 0.7221 0.0297 0.3928 0.065 Uiso 1 1 calc R
H18H H 0.7091 0.2007 0.4186 0.065 Uiso 1 1 calc R
H18I H 0.6859 0.0716 0.3680 0.065 Uiso 1 1 calc R
C24A C 0.73490(6) 0.6540(4) 0.31218(11) 0.0431(6) Uani 1 1 d .
H24A H 0.7548 0.6945 0.3372 0.052 Uiso 1 1 calc R
C30A C 0.61851(8) 1.0135(6) 0.12908(16) 0.0692(10) Uani 1 1 d .
H30D H 0.6322 1.1194 0.1361 0.104 Uiso 1 1 calc R
H30E H 0.5986 1.0515 0.1309 0.104 Uiso 1 1 calc R
H30F H 0.6154 0.9619 0.0889 0.104 Uiso 1 1 calc R
C25C C 0.54320(7) 0.6392(5) 0.43324(12) 0.0505(8) Uani 1 1 d .
C13B C 0.62933(6) 0.1843(3) 0.38931(10) 0.0348(5) Uani 1 1 d .
C12B C 0.60013(6) 0.1683(4) 0.34551(11) 0.0432(6) Uani 1 1 d .
H12B H 0.5910 0.2723 0.3219 0.052 Uiso 1 1 calc R
C14B C 0.64465(7) 0.3696(4) 0.39774(13) 0.0492(7) Uani 1 1 d .
H14G H 0.6629 0.3632 0.3859 0.074 Uiso 1 1 calc R
H14H H 0.6508 0.4060 0.4405 0.074 Uiso 1 1 calc R
H14I H 0.6302 0.4594 0.3723 0.074 Uiso 1 1 calc R
C24B C 0.73699(6) 0.1730(4) 0.82005(11) 0.0423(6) Uani 1 1 d .
H24B H 0.7446 0.2745 0.8462 0.051 Uiso 1 1 calc R
C2C C 0.49877(5) 0.4973(4) 0.24825(10) 0.0338(5) Uani 1 1 d .
C28B C 0.63209(7) 0.0985(6) 0.73205(14) 0.0630(9) Uani 1 1 d .
H28G H 0.6292 0.2241 0.7168 0.094 Uiso 1 1 calc R
H28H H 0.6494 0.0942 0.7709 0.094 Uiso 1 1 calc R
H28I H 0.6133 0.0565 0.7380 0.094 Uiso 1 1 calc R
C5C C 0.49363(7) 0.1988(4) 0.22703(12) 0.0440(6) Uani 1 1 d .
H5C H 0.4918 0.0868 0.2057 0.053 Uiso 1 1 calc R
C11C C 0.41015(6) 0.3467(5) 0.00258(13) 0.0515(8) Uani 1 1 d .
H11 H 0.3907 0.3321 -0.0288 0.062 Uiso 1 1 calc R
C17B C 0.69505(6) -0.2401(4) 0.42843(12) 0.0416(6) Uani 1 1 d .
H17G H 0.6936 -0.3225 0.4602 0.062 Uiso 1 1 calc R
H17H H 0.7120 -0.2792 0.4155 0.062 Uiso 1 1 calc R
H17I H 0.6757 -0.2433 0.3936 0.062 Uiso 1 1 calc R
C16B C 0.73128(6) -0.0412(4) 0.50850(12) 0.0480(7) Uani 1 1 d .
H16G H 0.7342 0.0802 0.5271 0.072 Uiso 1 1 calc R
H16H H 0.7486 -0.0690 0.4952 0.072 Uiso 1 1 calc R
H16I H 0.7304 -0.1324 0.5383 0.072 Uiso 1 1 calc R
C29A C 0.61131(7) 0.7065(6) 0.16386(17) 0.0673(10) Uani 1 1 d .
H29D H 0.5902 0.7484 0.1557 0.101 Uiso 1 1 calc R
H29E H 0.6175 0.6236 0.1988 0.101 Uiso 1 1 calc R
H29F H 0.6124 0.6421 0.1281 0.101 Uiso 1 1 calc R
C15C C 0.52725(6) 0.3216(4) 0.13600(12) 0.0430(6) Uani 1 1 d .
C15B C 0.70111(5) -0.0451(3) 0.45351(10) 0.0327(5) Uani 1 1 d .
C10A C 0.59359(7) 0.6738(6) -0.13710(13) 0.0575(8) Uani 1 1 d .
H10A H 0.5825 0.5621 -0.1457 0.069 Uiso 1 1 calc R
C27C C 0.46865(6) 0.4402(5) 0.37063(12) 0.0559(9) Uani 1 1 d .
C11B C 0.58394(6) 0.0077(4) 0.33509(11) 0.0431(6) Uani 1 1 d .
H11B H 0.5641 0.0004 0.3043 0.052 Uiso 1 1 calc R
C15A C 0.69788(6) 0.7624(4) -0.04486(11) 0.0396(6) Uani 1 1 d .
C11A C 0.58133(7) 0.8278(6) -0.16948(13) 0.0616(9) Uani 1 1 d .
H11A H 0.5619 0.8235 -0.2014 0.074 Uiso 1 1 calc R
C4C C 0.49361(7) 0.2195(4) 0.28299(12) 0.0477(7) Uani 1 1 d .
H4C H 0.4919 0.1249 0.3093 0.057 Uiso 1 1 calc R
C24C C 0.57257(7) 0.6184(6) 0.47704(13) 0.0624(10) Uani 1 1 d .
H24 H 0.5828 0.7235 0.4985 0.075 Uiso 1 1 calc R
C26A C 0.72866(6) 0.9532(4) 0.25943(13) 0.0448(6) Uani 1 1 d .
H26D H 0.7496 0.9671 0.2888 0.067 Uiso 1 1 calc R
H26E H 0.7155 1.0489 0.2662 0.067 Uiso 1 1 calc R
H26F H 0.7289 0.9637 0.2181 0.067 Uiso 1 1 calc R
C26B C 0.69397(8) 0.3760(4) 0.76092(13) 0.0539(8) Uani 1 1 d .
H26G H 0.7085 0.4683 0.7847 0.081 Uiso 1 1 calc R
H26H H 0.6761 0.3717 0.7739 0.081 Uiso 1 1 calc R
H26I H 0.6872 0.4077 0.7177 0.081 Uiso 1 1 calc R
C23B C 0.75344(6) 0.0136(4) 0.83195(11) 0.0446(7) Uani 1 1 d .
H23B H 0.7721 0.0056 0.8658 0.054 Uiso 1 1 calc R
C30C C 0.43926(7) 0.4452(7) 0.31383(15) 0.0717(11) Uani 1 1 d .
H30A H 0.4392 0.3411 0.2876 0.108 Uiso 1 1 calc R
H30B H 0.4387 0.5590 0.2916 0.108 Uiso 1 1 calc R
H30C H 0.4212 0.4386 0.3261 0.108 Uiso 1 1 calc R
C16A C 0.72757(6) 0.7704(5) 0.01048(13) 0.0566(8) Uani 1 1 d .
H16D H 0.7260 0.6874 0.0419 0.085 Uiso 1 1 calc R
H16E H 0.7308 0.8953 0.0265 0.085 Uiso 1 1 calc R
H16F H 0.7450 0.7339 -0.0014 0.085 Uiso 1 1 calc R
C27A C 0.63289(6) 0.8699(4) 0.17771(11) 0.0404(6) Uani 1 1 d .
C12A C 0.59745(8) 0.9881(5) -0.15525(12) 0.0567(8) Uani 1 1 d .
H12A H 0.5885 1.0952 -0.1771 0.068 Uiso 1 1 calc R
C18A C 0.70153(8) 0.8837(6) -0.09443(14) 0.0662(10) Uani 1 1 d .
H18D H 0.7185 0.8383 -0.1060 0.099 Uiso 1 1 calc R
H18E H 0.7060 1.0090 -0.0792 0.099 Uiso 1 1 calc R
H18F H 0.6824 0.8819 -0.1299 0.099 Uiso 1 1 calc R
C12C C 0.42498(7) 0.5098(5) 0.01093(12) 0.0497(7) Uani 1 1 d .
H12 H 0.4153 0.6092 -0.0146 0.060 Uiso 1 1 calc R
C23C C 0.58717(7) 0.4554(7) 0.49030(14) 0.0694(11) Uani 1 1 d .
H23 H 0.6071 0.4470 0.5206 0.083 Uiso 1 1 calc R
C17C C 0.52328(8) 0.1203(5) 0.11869(18) 0.0696(10) Uani 1 1 d .
H17A H 0.5204 0.0502 0.1517 0.104 Uiso 1 1 calc R
H17B H 0.5417 0.0763 0.1116 0.104 Uiso 1 1 calc R
H17C H 0.5052 0.1050 0.0816 0.104 Uiso 1 1 calc R
C29B C 0.64179(7) -0.2210(5) 0.71066(16) 0.0608(9) Uani 1 1 d .
H29G H 0.6604 -0.2312 0.7471 0.091 Uiso 1 1 calc R
H29H H 0.6432 -0.3062 0.6796 0.091 Uiso 1 1 calc R
H29I H 0.6237 -0.2505 0.7211 0.091 Uiso 1 1 calc R
C22C C 0.57286(7) 0.3024(6) 0.45939(14) 0.0670(10) Uani 1 1 d .
H22 H 0.5828 0.1870 0.4677 0.080 Uiso 1 1 calc R
C29C C 0.47165(8) 0.2551(7) 0.40237(17) 0.0831(14) Uani 1 1 d .
H29A H 0.4910 0.2511 0.4372 0.125 Uiso 1 1 calc R
H29B H 0.4715 0.1577 0.3737 0.125 Uiso 1 1 calc R
H29C H 0.4543 0.2382 0.4165 0.125 Uiso 1 1 calc R
C21C C 0.54346(7) 0.3192(5) 0.41560(13) 0.0548(8) Uani 1 1 d .
H21 H 0.5336 0.2131 0.3944 0.066 Uiso 1 1 calc R
C28A C 0.63523(8) 0.9481(6) 0.23938(13) 0.0644(10) Uani 1 1 d .
H28D H 0.6485 1.0564 0.2482 0.097 Uiso 1 1 calc R
H28E H 0.6440 0.8561 0.2710 0.097 Uiso 1 1 calc R
H28F H 0.6147 0.9821 0.2385 0.097 Uiso 1 1 calc R
C28C C 0.46532(8) 0.5881(8) 0.41411(16) 0.0862(14) Uani 1 1 d .
H28A H 0.4632 0.7077 0.3944 0.129 Uiso 1 1 calc R
H28B H 0.4836 0.5878 0.4513 0.129 Uiso 1 1 calc R
H28C H 0.4470 0.5631 0.4244 0.129 Uiso 1 1 calc R
C18C C 0.53289(7) 0.4248(6) 0.08481(13) 0.0651(10) Uani 1 1 d .
H18A H 0.5510 0.3741 0.0782 0.098 Uiso 1 1 calc R
H18B H 0.5364 0.5541 0.0957 0.098 Uiso 1 1 calc R
H18C H 0.5149 0.4127 0.0475 0.098 Uiso 1 1 calc R
C26C C 0.52989(9) 0.8293(5) 0.42171(15) 0.0685(10) Uani 1 1 d .
H26A H 0.5454 0.9172 0.4455 0.103 Uiso 1 1 calc R
H26B H 0.5118 0.8360 0.4338 0.103 Uiso 1 1 calc R
H26C H 0.5239 0.8580 0.3784 0.103 Uiso 1 1 calc R
B1C B 0.50516(9) 0.7135(5) 0.24644(15) 0.0458(7) Uani 1 1 d .
B1A B 0.67984(8) 1.1000(4) 0.08304(13) 0.0399(7) Uani 1 1 d .
C14C C 0.46824(9) 0.7222(4) 0.06089(15) 0.0660(10) Uani 1 1 d .
H14A H 0.4879 0.7127 0.0542 0.099 Uiso 1 1 calc R
H14B H 0.4719 0.7719 0.1015 0.099 Uiso 1 1 calc R
H14C H 0.4543 0.8032 0.0303 0.099 Uiso 1 1 calc R
C9B C 0.62593(5) -0.1301(3) 0.41414(11) 0.0341(5) Uani 1 1 d .
H9B H 0.6347 -0.2342 0.4381 0.041 Uiso 1 1 calc R
B1B B 0.67696(8) 0.3095(4) 0.57836(14) 0.0397(7) Uani 1 1 d .
C2A C 0.67209(5) 0.8842(3) 0.07860(10) 0.0285(5) Uani 1 1 d .
H1AA H 0.6841(6) 1.146(4) 0.1294(12) 0.050(8) Uiso 1 1 d .
H1AB H 0.7009(8) 1.121(5) 0.0687(14) 0.072(10) Uiso 1 1 d .
H1CA H 0.4911(8) 0.798(5) 0.2657(14) 0.060(9) Uiso 1 1 d .
H1AC H 0.6595(8) 1.177(5) 0.0487(15) 0.073(11) Uiso 1 1 d .
H1CB H 0.4997(8) 0.764(5) 0.2027(16) 0.071(10) Uiso 1 1 d .
H1BA H 0.6926(9) 0.341(6) 0.6255(17) 0.092(13) Uiso 1 1 d .
H1BB H 0.6885(12) 0.362(8) 0.545(2) 0.140(19) Uiso 1 1 d .
H1CC H 0.5294(12) 0.742(8) 0.281(2) 0.137(18) Uiso 1 1 d .
H1BC H 0.6575(11) 0.358(8) 0.5806(19) 0.117(17) Uiso 1 1 d .

loop_
_atom_site_aniso_label
_atom_site_aniso_U_11
_atom_site_aniso_U_22
_atom_site_aniso_U_33
_atom_site_aniso_U_23
_atom_site_aniso_U_13
_atom_site_aniso_U_12
N6B 0.0414(11) 0.0192(9) 0.0265(9) 0.0013(8) 0.0074(8) -0.0011(9)
N6A 0.0321(10) 0.0259(10) 0.0306(9) 0.0019(8) 0.0110(8) -0.0043(8)
C21A 0.0452(15) 0.0418(15) 0.0365(13) 0.0047(11) 0.0128(11) -0.0069(12)
C7A 0.0351(12) 0.0315(13) 0.0272(10) 0.0025(9) 0.0105(9) -0.0071(10)
N3B 0.0401(11) 0.0209(9) 0.0288(9) -0.0002(8) 0.0078(8) 0.0002(9)
C7C 0.0355(13) 0.0345(13) 0.0277(10) 0.0010(10) 0.0072(10) -0.0043(11)
N6C 0.0376(11) 0.0327(11) 0.0295(9) -0.0001(8) 0.0076(8) -0.0067(9)
N3A 0.0265(9) 0.0266(10) 0.0273(9) -0.0002(8) 0.0072(7) -0.0019(8)
C19B 0.0365(13) 0.0285(12) 0.0330(11) 0.0017(10) 0.0123(10) 0.0050(10)
N3C 0.0380(11) 0.0425(13) 0.0297(10) 0.0022(9) 0.0069(9) -0.0038(10)
C7B 0.0353(12) 0.0219(11) 0.0253(10) 0.0013(9) 0.0063(9) -0.0014(9)
C20A 0.0345(12) 0.0327(12) 0.0264(10) -0.0005(10) 0.0122(9) -0.0007(10)
C19C 0.0333(13) 0.0569(17) 0.0305(11) -0.0032(12) 0.0093(10) -0.0033(13)
C19A 0.0292(11) 0.0324(12) 0.0274(10) -0.0016(9) 0.0089(9) -0.0022(10)
C8B 0.0319(12) 0.0263(12) 0.0279(10) -0.0017(9) 0.0095(9) -0.0004(10)
C8A 0.0346(12) 0.0357(13) 0.0305(11) -0.0003(10) 0.0134(10) -0.0005(11)
C5B 0.0617(17) 0.0194(12) 0.0333(12) -0.0002(10) 0.0113(12) -0.0014(12)
C13C 0.0481(15) 0.0428(15) 0.0316(12) -0.0037(11) 0.0112(11) 0.0096(13)
C8C 0.0307(12) 0.0418(14) 0.0272(11) -0.0038(10) 0.0092(10) 0.0042(11)
C22A 0.072(2) 0.0378(15) 0.0415(14) 0.0079(12) 0.0249(14) -0.0002(14)
C27B 0.0301(13) 0.0580(17) 0.0474(14) 0.0093(14) 0.0114(11) 0.0029(13)
C23A 0.0645(19) 0.0442(16) 0.0324(12) 0.0099(12) 0.0145(13) 0.0171(15)
C2B 0.0309(12) 0.0217(11) 0.0287(10) 0.0011(9) 0.0043(9) 0.0028(10)
C25A 0.0336(12) 0.0354(13) 0.0276(10) -0.0036(10) 0.0121(9) 0.0015(11)
C21B 0.0363(13) 0.0336(13) 0.0336(12) -0.0002(10) 0.0122(10) 0.0042(11)
C16C 0.0344(14) 0.099(3) 0.0489(16) 0.0115(18) 0.0022(13) -0.0066(17)
C17A 0.0492(17) 0.065(2) 0.0664(19) -0.0152(17) 0.0282(15) 0.0052(16)
C20C 0.0303(12) 0.0638(18) 0.0317(12) 0.0033(13) 0.0127(10) -0.0020(13)
C4A 0.0346(12) 0.0222(11) 0.0341(11) 0.0036(10) 0.0115(10) -0.0033(10)
C14A 0.110(3) 0.0337(16) 0.0440(15) 0.0060(13) 0.0163(18) 0.0070(18)
C5A 0.0361(13) 0.0223(11) 0.0363(11) -0.0022(10) 0.0128(10) -0.0030(10)
C25B 0.0487(15) 0.0328(13) 0.0321(11) -0.0001(10) 0.0183(11) -0.0010(12)
C22B 0.0351(13) 0.0477(16) 0.0411(13) 0.0063(12) 0.0145(11) 0.0112(12)
C13A 0.0603(17) 0.0432(15) 0.0327(12) 0.0017(12) 0.0167(12) 0.0081(14)
C30B 0.0359(16) 0.096(3) 0.0647(19) 0.006(2) 0.0048(14) 0.0006(19)
C9C 0.0330(13) 0.0438(15) 0.0393(13) -0.0022(12) 0.0082(10) -0.0008(12)
C20B 0.0329(12) 0.0309(12) 0.0289(11) 0.0027(9) 0.0139(9) -0.0004(10)
C9A 0.0380(14) 0.0461(16) 0.0396(13) -0.0011(12) 0.0109(11) -0.0096(13)
C10B 0.0332(13) 0.0402(15) 0.0488(14) -0.0038(12) 0.0139(11) -0.0084(12)
C4B 0.0612(17) 0.0216(12) 0.0346(12) 0.0031(10) 0.0109(12) -0.0017(12)
C10C 0.0355(14) 0.064(2) 0.0486(15) -0.0109(15) 0.0097(12) -0.0107(15)
C18B 0.0413(14) 0.0459(16) 0.0450(14) 0.0019(13) 0.0169(12) -0.0045(13)
C24A 0.0386(14) 0.0548(17) 0.0316(12) -0.0034(12) 0.0073(11) 0.0073(13)
C30A 0.0473(17) 0.089(3) 0.075(2) 0.026(2) 0.0263(16) 0.0326(19)
C25C 0.0441(16) 0.073(2) 0.0333(13) -0.0025(14) 0.0125(12) -0.0130(15)
C13B 0.0402(13) 0.0291(12) 0.0309(11) 0.0000(10) 0.0075(10) 0.0040(11)
C12B 0.0410(14) 0.0435(15) 0.0377(13) 0.0052(12) 0.0049(11) 0.0112(13)
C14B 0.0582(18) 0.0262(13) 0.0504(15) 0.0058(12) 0.0032(14) 0.0014(13)
C24B 0.0510(16) 0.0423(15) 0.0321(12) -0.0040(11) 0.0127(12) -0.0130(13)
C2C 0.0264(11) 0.0410(14) 0.0287(11) -0.0001(11) 0.0031(9) -0.0036(11)
C28B 0.0467(17) 0.087(3) 0.0656(19) 0.0078(19) 0.0324(15) 0.0161(18)
C5C 0.0560(17) 0.0328(14) 0.0374(13) 0.0013(11) 0.0092(12) -0.0084(13)
C11C 0.0291(13) 0.077(2) 0.0424(14) -0.0148(15) 0.0048(11) 0.0083(15)
C17B 0.0368(14) 0.0362(14) 0.0500(14) -0.0076(12) 0.0130(12) 0.0024(12)
C16B 0.0329(13) 0.0519(17) 0.0482(15) -0.0001(13) 0.0006(12) -0.0036(13)
C29A 0.0330(15) 0.084(3) 0.086(2) -0.012(2) 0.0228(15) -0.0106(17)
C15C 0.0271(12) 0.0568(17) 0.0411(13) 0.0013(13) 0.0071(11) -0.0032(12)
C15B 0.0280(12) 0.0314(13) 0.0333(11) -0.0013(10) 0.0040(10) -0.0018(10)
C10A 0.0402(16) 0.078(2) 0.0508(16) -0.0058(17) 0.0117(13) -0.0184(17)
C27C 0.0329(14) 0.095(3) 0.0394(14) 0.0003(16) 0.0125(12) -0.0104(16)
C11B 0.0305(13) 0.0543(17) 0.0366(12) 0.0002(12) 0.0019(10) -0.0007(13)
C15A 0.0303(12) 0.0548(17) 0.0355(12) 0.0007(12) 0.0139(10) -0.0050(12)
C11A 0.0371(15) 0.098(3) 0.0427(15) -0.0030(18) 0.0055(12) 0.0053(18)
C4C 0.0571(17) 0.0439(16) 0.0376(13) 0.0077(12) 0.0109(12) -0.0085(14)
C24C 0.0436(17) 0.102(3) 0.0375(14) -0.0060(18) 0.0094(13) -0.027(2)
C26A 0.0337(13) 0.0446(16) 0.0519(15) -0.0067(13) 0.0099(12) -0.0059(12)
C26B 0.078(2) 0.0330(15) 0.0488(15) -0.0061(13) 0.0194(15) 0.0041(15)
C23B 0.0320(13) 0.0629(19) 0.0349(12) 0.0049(13) 0.0068(10) -0.0041(13)
C30C 0.0324(15) 0.116(3) 0.0604(18) -0.011(2) 0.0086(14) -0.0058(19)
C16A 0.0330(14) 0.083(2) 0.0513(16) 0.0007(17) 0.0112(12) -0.0040(16)
C27A 0.0319(12) 0.0520(16) 0.0391(13) -0.0004(12) 0.0149(11) 0.0029(12)
C12A 0.0598(19) 0.069(2) 0.0378(14) 0.0051(15) 0.0136(13) 0.0282(18)
C18A 0.0595(19) 0.095(3) 0.0547(17) 0.0139(19) 0.0337(16) -0.010(2)
C12C 0.0464(16) 0.0606(19) 0.0336(13) -0.0013(13) 0.0038(12) 0.0236(15)
C23C 0.0303(15) 0.132(4) 0.0407(15) 0.007(2) 0.0057(12) -0.003(2)
C17C 0.0456(18) 0.067(2) 0.102(3) -0.018(2) 0.0337(19) 0.0054(17)
C29B 0.0466(17) 0.059(2) 0.080(2) 0.0166(18) 0.0265(16) -0.0077(16)
C22C 0.0422(16) 0.100(3) 0.0526(17) 0.008(2) 0.0093(14) 0.016(2)
C29C 0.053(2) 0.132(4) 0.069(2) 0.025(2) 0.0275(17) -0.018(2)
C21C 0.0448(16) 0.075(2) 0.0409(14) -0.0028(15) 0.0104(13) 0.0018(16)
C28A 0.0542(18) 0.091(3) 0.0532(17) -0.0167(18) 0.0249(15) 0.0122(18)
C28C 0.054(2) 0.154(4) 0.0607(19) -0.029(3) 0.0327(17) -0.005(3)
C18C 0.0456(17) 0.108(3) 0.0454(15) 0.0137(18) 0.0207(14) 0.0052(19)
C26C 0.077(2) 0.066(2) 0.0546(18) -0.0089(17) 0.0129(17) -0.0091(19)
B1C 0.0545(19) 0.0362(17) 0.0406(16) -0.0005(13) 0.0094(14) -0.0059(15)
B1A 0.0545(19) 0.0260(14) 0.0364(14) -0.0003(12) 0.0127(13) -0.0064(14)
C14C 0.092(3) 0.0383(17) 0.0502(16) 0.0046(14) 0.0036(17) 0.0039(17)
C9B 0.0328(12) 0.0303(13) 0.0372(12) 0.0029(10) 0.0100(10) -0.0012(11)
B1B 0.0563(19) 0.0175(13) 0.0408(15) -0.0011(11) 0.0116(14) -0.0004(13)
C2A 0.0260(11) 0.0296(12) 0.0277(11) 0.0030(9) 0.0071(9) -0.0016(10)

loop_
_atom_type_symbol
_atom_type_description
_atom_type_scat_dispersion_real
_atom_type_scat_dispersion_imag
_atom_type_scat_source
C C 0.0033 0.0016 'International Tables Vol C Tables 4.2.6.8 and 6.1.1.4'
H H 0.0000 0.0000 'International Tables Vol C Tables 4.2.6.8 and 6.1.1.4'
B B 0.0013 0.0007 'International Tables Vol C Tables 4.2.6.8 and 6.1.1.4'
N N 0.0061 0.0033 'International Tables Vol C Tables 4.2.6.8 and 6.1.1.4'

loop_
_geom_angle_atom_site_label_1
_geom_angle_atom_site_label_2
_geom_angle_atom_site_label_3
_geom_angle
C5B N6B C7B 127.23(19)
C2B N6B C7B 123.08(19)
C2B N6B C5B 109.61(19)
C5A N6A C7A 127.09(19)
C2A N6A C7A 123.00(19)
C2A N6A C5A 109.83(18)
C22A C21A C20A 121.9(3)
N6A C7A C8A 111.16(18)
N6A C7A C15A 113.40(19)
C8A C7A C15A 115.51(18)
C2B N3B C19B 123.5(2)
C2B N3B C4B 109.21(19)
C4B N3B C19B 127.1(2)
N6C C7C C8C 110.97(19)
N6C C7C C15C 112.6(2)
C8C C7C C15C 116.55(19)
C2C N6C C7C 123.2(2)
C2C N6C C5C 109.9(2)
C5C N6C C7C 126.9(2)
C4A N3A C19A 124.83(19)
C2A N3A C19A 125.38(19)
C2A N3A C4A 109.77(18)
N3B C19B C27B 112.2(2)
N3B C19B C20B 112.04(19)
C20B C19B C27B 116.41(19)
C2C N3C C19C 122.5(2)
C2C N3C C4C 109.7(2)
C4C N3C C19C 127.8(2)
N6B C7B C8B 110.65(19)
N6B C7B C15B 113.32(18)
C8B C7B C15B 115.64(18)
C21A C20A C19A 122.3(2)
C21A C20A C25A 117.9(2)
C25A C20A C19A 119.7(2)
N3C C19C C20C 110.9(2)
N3C C19C C27C 112.7(2)
C20C C19C C27C 116.2(2)
N3A C19A C20A 110.03(18)
N3A C19A C27A 112.37(18)
C20A C19A C27A 117.89(19)
C13B C8B C7B 120.9(2)
C9B C8B C7B 120.8(2)
C9B C8B C13B 118.3(2)
C13A C8A C7A 120.6(2)
C9A C8A C7A 121.2(2)
C9A C8A C13A 118.2(2)
C4B C5B N6B 107.5(2)
C8C C13C C14C 123.8(2)
C12C C13C C8C 118.3(3)
C12C C13C C14C 118.0(3)
C13C C8C C7C 120.4(2)
C9C C8C C7C 121.3(2)
C9C C8C C13C 118.3(2)
C23A C22A C21A 120.1(3)
C30B C27B C19B 108.7(2)
C30B C27B C28B 108.1(3)
C30B C27B C29B 110.7(3)
C28B C27B C19B 106.8(3)
C28B C27B C29B 107.4(3)
C29B C27B C19B 114.8(2)
C22A C23A C24A 119.4(3)
N6B C2B N3B 106.14(19)
N6B C2B B1B 127.7(2)
N3B C2B B1B 126.1(2)
C20A C25A C26A 122.2(2)
C24A C25A C20A 119.3(2)
C24A C25A C26A 118.5(2)
C22B C21B C20B 122.2(2)
C25C C20C C19C 121.4(3)
C21C C20C C19C 120.4(3)
C21C C20C C25C 118.1(2)
C5A C4A N3A 107.5(2)
C4A C5A N6A 107.3(2)
C20B C25B C26B 123.8(2)
C24B C25B C20B 118.6(2)
C24B C25B C26B 117.5(3)
C23B C22B C21B 119.2(3)
C8A C13A C14A 123.3(3)
C12A C13A C8A 118.1(3)
C12A C13A C14A 118.6(3)
C8C C9C C10C 122.1(3)
C21B C20B C19B 120.4(2)
C21B C20B C25B 118.1(2)
C25B C20B C19B 121.5(2)
C8A C9A C10A 122.4(3)
C11B C10B C9B 119.2(2)
C5B C4B N3B 107.5(2)
C11C C10C C9C 119.7(3)
C23A C24A C25A 121.5(3)
C20C C25C C26C 124.0(3)
C24C C25C C20C 118.3(3)
C24C C25C C26C 117.7(3)
C8B C13B C14B 123.4(2)
C12B C13B C8B 118.9(2)
C12B C13B C14B 117.7(2)
C11B C12B C13B 122.4(3)
C23B C24B C25B 122.2(3)
N6C C2C B1C 128.5(2)
N3C C2C N6C 105.6(2)
N3C C2C B1C 125.8(2)
C4C C5C N6C 107.4(3)
C12C C11C C10C 119.1(3)
C16C C15C C7C 108.7(2)
C17C C15C C7C 115.4(2)
C17C C15C C16C 109.6(3)
C18C C15C C7C 106.6(2)
C18C C15C C16C 108.3(2)
C18C C15C C17C 108.0(3)
C18B C15B C7B 107.1(2)
C18B C15B C17B 107.3(2)
C18B C15B C16B 108.5(2)
C17B C15B C7B 115.5(2)
C17B C15B C16B 109.3(2)
C16B C15B C7B 108.8(2)
C11A C10A C9A 119.4(3)
C30C C27C C19C 108.8(2)
C29C C27C C19C 115.3(3)
C29C C27C C30C 110.2(3)
C29C C27C C28C 108.3(3)
C28C C27C C19C 106.7(3)
C28C C27C C30C 107.2(3)
C12B C11B C10B 119.2(2)
C17A C15A C7A 115.5(2)
C17A C15A C16A 108.6(3)
C16A C15A C7A 108.8(2)
C18A C15A C7A 106.6(2)
C18A C15A C17A 108.6(3)
C18A C15A C16A 108.6(2)
C10A C11A C12A 119.2(3)
C5C C4C N3C 107.4(2)
C23C C24C C25C 123.0(3)
C24B C23B C22B 119.6(2)
C30A C27A C19A 108.5(2)
C30A C27A C28A 108.6(3)
C29A C27A C19A 116.4(2)
C29A C27A C30A 107.6(3)
C29A C27A C28A 108.6(3)
C28A C27A C19A 106.9(2)
C11A C12A C13A 122.7(3)
C11C C12C C13C 122.5(3)
C24C C23C C22C 119.3(3)
C23C C22C C21C 118.9(4)
C20C C21C C22C 122.4(3)
C10B C9B C8B 122.0(2)
N6A C2A N3A 105.6(2)
N6A C2A B1A 125.5(2)
N3A C2A B1A 128.9(2)

loop_
_geom_bond_atom_site_label_1
_geom_bond_atom_site_label_2
_geom_bond_distance
N6B C7B 1.486(3)
N6B C5B 1.381(3)
N6B C2B 1.348(3)
N6A C7A 1.487(3)
N6A C5A 1.388(3)
N6A C2A 1.350(3)
C21A C20A 1.397(4)
C21A C22A 1.375(4)
C7A C8A 1.528(3)
C7A C15A 1.562(3)
N3B C19B 1.477(3)
N3B C2B 1.353(3)
N3B C4B 1.387(3)
C7C N6C 1.485(3)
C7C C8C 1.531(3)
C7C C15C 1.561(4)
N6C C2C 1.353(3)
N6C C5C 1.379(3)
N3A C19A 1.487(3)
N3A C4A 1.383(3)
N3A C2A 1.356(3)
C19B C27B 1.568(4)
C19B C20B 1.521(3)
N3C C19C 1.480(3)
N3C C2C 1.350(3)
N3C C4C 1.387(4)
C7B C8B 1.528(3)
C7B C15B 1.559(3)
C20A C19A 1.519(3)
C20A C25A 1.405(3)
C19C C20C 1.524(3)
C19C C27C 1.561(4)
C19A C27A 1.564(3)
C8B C13B 1.401(3)
C8B C9B 1.390(3)
C8A C13A 1.408(4)
C8A C9A 1.381(4)
C5B C4B 1.326(4)
C13C C8C 1.406(4)
C13C C12C 1.403(4)
C13C C14C 1.495(4)
C8C C9C 1.381(4)
C22A C23A 1.369(4)
C27B C30B 1.528(4)
C27B C28B 1.529(4)
C27B C29B 1.535(5)
C23A C24A 1.384(4)
C2B B1B 1.623(3)
C25A C24A 1.388(4)
C25A C26A 1.503(4)
C21B C22B 1.384(3)
C21B C20B 1.393(3)
C16C C15C 1.526(4)
C17A C15A 1.525(5)
C20C C25C 1.398(4)
C20C C21C 1.379(5)
C4A C5A 1.326(3)
C14A C13A 1.494(5)
C25B C20B 1.404(3)
C25B C24B 1.393(4)
C25B C26B 1.512(4)
C22B C23B 1.375(4)
C13A C12A 1.398(4)
C9C C10C 1.383(4)
C9A C10A 1.390(4)
C10B C11B 1.384(4)
C10B C9B 1.387(3)
C10C C11C 1.377(5)
C18B C15B 1.522(3)
C30A C27A 1.523(4)
C25C C24C 1.397(4)
C25C C26C 1.509(5)
C13B C12B 1.388(3)
C13B C14B 1.512(4)
C12B C11B 1.371(4)
C24B C23B 1.369(4)
C2C B1C 1.615(4)
C5C C4C 1.325(4)
C11C C12C 1.358(5)
C17B C15B 1.533(4)
C16B C15B 1.535(3)
C29A C27A 1.522(5)
C15C C17C 1.524(5)
C15C C18C 1.520(4)
C10A C11A 1.368(5)
C27C C30C 1.537(4)
C27C C29C 1.530(6)
C27C C28C 1.535(5)
C15A C16A 1.527(4)
C15A C18A 1.522(4)
C11A C12A 1.369(5)
C24C C23C 1.354(6)
C27A C28A 1.527(4)
C23C C22C 1.373(6)
C22C C21C 1.395(4)
B1A C2A 1.617(4)
